data_4339350
loop_
_publ_author_name
'Choi, Shin Hei'
'Pang, Keliang'
'Kim, Kibong'
'Churchill, David G.'

_publ_section_title
;
 Cu2+ colorimetric sensing and fluorescence enhancement and Hg2+
 fluorescence diminution in &quot;scorpionate&quot;-like
 tetrathienyl-substituted boron-dipyrrins.
;
_journal_issue 25
_journal_name_full 'Inorganic chemistry'
_journal_page_first 10564
_journal_page_last 10577
_journal_paper_doi 10.1021/ic701101j
_journal_volume 46
_journal_year 2007
_chemical_formula_sum 'C25 H17 B N2 S4'
_chemical_formula_weight 484.46
_chemical_name_systematic
; 
 ? 
;
_space_group_IT_number 2
_symmetry_space_group_name_Hall '-P 1'
_symmetry_space_group_name_H-M 'P -1'
_atom_sites_solution_hydrogens geom
_atom_sites_solution_primary direct
_atom_sites_solution_secondary difmap
_audit_creation_method SHELXL-97
_cell_angle_alpha 75.6350(10)
_cell_angle_beta 71.7000(10)
_cell_angle_gamma 64.2070(10)
_cell_formula_units_Z 2
_cell_length_a 10.1117(6)
_cell_length_b 10.1902(6)
_cell_length_c 13.0217(7)
_cell_measurement_temperature 243(2)
_cell_volume 1137.19(11)
_computing_structure_refinement 'SHELXL-97 (Sheldrick, 1997)'
_computing_structure_solution 'SHELXS-97 (Sheldrick, 1990)'
_diffrn_ambient_temperature 243(2)
_diffrn_measured_fraction_theta_full 0.902
_diffrn_measured_fraction_theta_max 0.902
_diffrn_radiation_monochromator graphite
_diffrn_radiation_source 'fine-focus sealed tube'
_diffrn_radiation_type MoK\a
_diffrn_radiation_wavelength 0.71073
_diffrn_reflns_av_R_equivalents 0.0169
_diffrn_reflns_av_sigmaI/netI 0.0285
_diffrn_reflns_limit_h_max 12
_diffrn_reflns_limit_h_min -10
_diffrn_reflns_limit_k_max 13
_diffrn_reflns_limit_k_min -13
_diffrn_reflns_limit_l_max 17
_diffrn_reflns_limit_l_min -7
_diffrn_reflns_number 8168
_diffrn_reflns_theta_full 28.35
_diffrn_reflns_theta_max 28.35
_diffrn_reflns_theta_min 1.66
_exptl_absorpt_coefficient_mu 0.435
_exptl_absorpt_correction_T_max 0.8991
_exptl_absorpt_correction_T_min 0.8991
_exptl_crystal_density_diffrn 1.415
_exptl_crystal_density_method 'not measured'
_exptl_crystal_F_000 500
_exptl_crystal_size_max 0.25
_exptl_crystal_size_mid 0.25
_exptl_crystal_size_min 0.25
_refine_diff_density_max 1.018
_refine_diff_density_min -0.869
_refine_diff_density_rms 0.099
_refine_ls_extinction_method none
_refine_ls_goodness_of_fit_ref 1.095
_refine_ls_hydrogen_treatment mixed
_refine_ls_matrix_type full
_refine_ls_number_parameters 348
_refine_ls_number_reflns 5132
_refine_ls_number_restraints 0
_refine_ls_restrained_S_all 1.095
_refine_ls_R_factor_all 0.0919
_refine_ls_R_factor_gt 0.0765
_refine_ls_shift/su_max 0.357
_refine_ls_shift/su_mean 0.027
_refine_ls_structure_factor_coef Fsqd
_refine_ls_weighting_details 'calc w=1/[\s^2^(Fo^2^)+(0.1366P)^2^+1.6345P] where P=(Fo^2^+2Fc^2^)/3'
_refine_ls_weighting_scheme calc
_refine_ls_wR_factor_gt 0.2370
_refine_ls_wR_factor_ref 0.2528
_reflns_number_gt 4046
_reflns_number_total 5132
_reflns_threshold_expression >2sigma(I)
_cod_data_source_file ic701101j-file006.cif
_cod_data_source_block fbtts10
_cod_database_code 4339350

loop_
_symmetry_equiv_pos_as_xyz
'x, y, z'
'-x, -y, -z'

loop_
_atom_site_label
_atom_site_type_symbol
_atom_site_fract_x
_atom_site_fract_y
_atom_site_fract_z
_atom_site_U_iso_or_equiv
_atom_site_adp_type
_atom_site_occupancy
_atom_site_symmetry_multiplicity
_atom_site_calc_flag
_atom_site_refinement_flags
_atom_site_disorder_assembly
_atom_site_disorder_group
B B -0.1373(4) 1.2206(4) 0.2561(3) 0.0287(7) Uani 1 1 d . . .
N1 N -0.2013(3) 1.1199(3) 0.2283(2) 0.0289(5) Uani 1 1 d . . .
N2 N -0.1621(3) 1.1892(3) 0.3851(2) 0.0326(6) Uani 1 1 d . . .
C1 C -0.2258(4) 0.9789(3) 0.4110(3) 0.0310(6) Uani 1 1 d . A .
C11 C -0.2347(4) 1.1237(4) 0.1340(3) 0.0317(6) Uani 1 1 d . B .
C12 C -0.2898(4) 1.0136(4) 0.1462(3) 0.0377(7) Uani 1 1 d . . .
H12A H -0.3231 0.9955 0.0934 0.045 Uiso 1 1 calc R . .
C13 C -0.2858(4) 0.9379(4) 0.2493(3) 0.0365(7) Uani 1 1 d . . .
H13A H -0.3142 0.8574 0.2794 0.044 Uiso 1 1 calc R . .
C14 C -0.2311(4) 1.0033(3) 0.3015(2) 0.0304(6) Uani 1 1 d . . .
C21 C -0.1380(5) 1.2597(4) 0.4466(3) 0.0421(8) Uani 1 1 d . . .
H21A H -0.1123 1.3423 0.4206 0.050 Uiso 1 1 calc R . .
C22 C -0.1561(4) 1.1939(4) 0.5554(3) 0.0433(8) Uani 1 1 d . . .
H22A H -0.1464 1.2245 0.6141 0.052 Uiso 1 1 calc R . .
C23 C -0.1911(4) 1.0758(4) 0.5599(3) 0.0375(7) Uani 1 1 d . . .
H23A H -0.2084 1.0097 0.6221 0.045 Uiso 1 1 calc R . .
C24 C -0.1960(4) 1.0731(4) 0.4531(2) 0.0314(6) Uani 1 1 d . . .
C31 C -0.2586(4) 0.8538(4) 0.4831(3) 0.0361(7) Uani 1 1 d . . .
S1 S -0.2497(3) 0.5950(2) 0.5590(2) 0.0813(8) Uani 0.814(6) 1 d P A 1
C32 C -0.1870(15) 0.7115(10) 0.4592(9) 0.056(3) Uani 0.814(6) 1 d P A 1
H32A H -0.1123 0.6825 0.3952 0.068 Uiso 0.814(6) 1 calc PR A 1
C33 C -0.3625(16) 0.8588(13) 0.5805(11) 0.042(3) Uani 0.814(6) 1 d P A 1
H33A H -0.4187 0.9489 0.6089 0.050 Uiso 0.814(6) 1 calc PR A 1
C34 C -0.3874(14) 0.7322(15) 0.6397(11) 0.059(3) Uiso 1 1 d . A 1
H34A H -0.4586 0.7233 0.7049 0.071 Uiso 1 1 calc R A 1
S1A S -0.373(3) 0.713(2) 0.6406(12) 0.079(7) Uani 0.186(6) 1 d P A 2
C32A C -0.378(5) 0.891(4) 0.591(3) 0.014(5) Uani 0.186(6) 1 d P A 2
H32B H -0.4352 0.9799 0.6200 0.017 Uiso 0.186(6) 1 calc PR A 2
C33A C -0.196(8) 0.707(8) 0.478(5) 0.08(2) Uiso 0.186(6) 1 d P A 2
H33B H -0.1218 0.6613 0.4192 0.090 Uiso 0.186(6) 1 calc PR A 2
C34A C -0.268(5) 0.623(5) 0.591(4) 0.064(10) Uiso 0.186(6) 1 d P A 2
H34B H -0.2318 0.5212 0.6126 0.077 Uiso 0.186(6) 1 calc PR A 2
C41 C -0.2338(4) 1.3934(4) 0.2272(3) 0.0342(7) Uani 1 1 d . . .
S2 S -0.32740(19) 1.66164(13) 0.13332(12) 0.0730(4) Uani 1 1 d . . .
C42 C -0.1952(5) 1.4868(4) 0.1352(3) 0.0464(9) Uani 1 1 d . . .
H42A H -0.1058 1.4562 0.0804 0.056 Uiso 1 1 calc R . .
C43 C -0.3742(4) 1.4745(4) 0.2953(4) 0.0484(9) Uani 1 1 d . . .
H43A H -0.4202 1.4311 0.3608 0.058 Uiso 1 1 calc R . .
C44 C -0.4428(4) 1.6363(4) 0.2533(3) 0.0442(9) Uani 1 1 d . . .
H44A H -0.5322 1.7079 0.2878 0.053 Uiso 1 1 calc R . .
C51 C 0.0432(4) 1.1650(4) 0.2040(2) 0.0321(7) Uani 1 1 d . . .
S3 S 0.32179(13) 1.00217(14) 0.13012(9) 0.0590(4) Uani 1 1 d . . .
C52 C 0.1347(4) 1.0295(4) 0.1708(3) 0.0367(7) Uani 1 1 d . . .
H52A H 0.0983 0.9590 0.1705 0.044 Uiso 1 1 calc R . .
C53 C 0.1329(4) 1.2444(5) 0.1948(3) 0.0469(9) Uani 1 1 d . . .
H53A H 0.0926 1.3389 0.2156 0.056 Uiso 1 1 calc R . .
C54 C 0.2989(4) 1.1628(5) 0.1487(3) 0.0438(9) Uani 1 1 d . . .
H54A H 0.3753 1.1987 0.1334 0.053 Uiso 1 1 calc R . .
C61 C -0.2154(4) 1.2236(4) 0.0329(3) 0.0335(7) Uani 1 1 d . . .
S4 S -0.1040(8) 1.3490(8) -0.1471(5) 0.0539(13) Uani 0.611(7) 1 d P B 3
C62 C -0.0683(15) 1.2256(18) -0.0274(11) 0.028(2) Uani 0.611(7) 1 d P B 3
H62A H 0.0246 1.1733 -0.0073 0.034 Uiso 0.611(7) 1 calc PR B 3
C64 C -0.259(3) 1.398(2) -0.150(2) 0.046(4) Uani 0.611(7) 1 d P B 3
H64A H -0.3104 1.4619 -0.2033 0.055 Uiso 0.611(7) 1 calc PR B 3
C63 C -0.331(2) 1.2970(18) -0.0181(13) 0.036(3) Uani 0.611(7) 1 d P B 3
H63A H -0.4287 1.2973 0.0079 0.043 Uiso 0.611(7) 1 calc PR B 3
S4A S -0.2815(14) 1.3964(14) -0.1278(10) 0.073(3) Uani 0.389(7) 1 d P B 4
C62A C -0.334(4) 1.332(3) -0.026(3) 0.049(7) Uani 0.389(7) 1 d P B 4
H62B H -0.4372 1.3557 0.0050 0.058 Uiso 0.389(7) 1 calc PR B 4
C63A C -0.103(3) 1.255(3) -0.030(3) 0.041(5) Uani 0.389(7) 1 d P B 4
H63B H -0.0181 1.2159 -0.0002 0.049 Uiso 0.389(7) 1 calc PR B 4
C64A C -0.084(4) 1.328(4) -0.124(2) 0.040(5) Uani 0.389(7) 1 d P B 4
H64B H 0.0008 1.3412 -0.1737 0.048 Uiso 0.389(7) 1 calc PR B 4

loop_
_atom_site_aniso_label
_atom_site_aniso_U_11
_atom_site_aniso_U_22
_atom_site_aniso_U_33
_atom_site_aniso_U_23
_atom_site_aniso_U_13
_atom_site_aniso_U_12
B 0.0349(17) 0.0259(15) 0.0257(15) -0.0023(12) -0.0078(13) -0.0124(13)
N1 0.0328(13) 0.0290(13) 0.0251(12) -0.0034(10) -0.0057(10) -0.0132(11)
N2 0.0400(15) 0.0309(13) 0.0283(13) -0.0051(10) -0.0083(11) -0.0143(11)
C1 0.0323(15) 0.0280(15) 0.0290(15) -0.0019(12) -0.0047(12) -0.0110(12)
C11 0.0317(15) 0.0344(16) 0.0272(14) -0.0054(12) -0.0051(12) -0.0118(13)
C12 0.0427(18) 0.0443(19) 0.0326(16) -0.0102(14) -0.0069(14) -0.0213(15)
C13 0.0445(18) 0.0382(17) 0.0315(16) -0.0077(13) -0.0028(13) -0.0229(15)
C14 0.0346(15) 0.0293(15) 0.0277(14) -0.0052(11) -0.0038(12) -0.0144(12)
C21 0.054(2) 0.0410(19) 0.0374(18) -0.0095(15) -0.0096(15) -0.0226(17)
C22 0.052(2) 0.051(2) 0.0317(17) -0.0117(15) -0.0103(15) -0.0209(17)
C23 0.0407(17) 0.0404(18) 0.0289(15) -0.0047(13) -0.0083(13) -0.0134(14)
C24 0.0337(15) 0.0310(15) 0.0266(14) -0.0035(11) -0.0057(12) -0.0110(12)
C31 0.0446(18) 0.0333(17) 0.0311(16) -0.0009(13) -0.0080(14) -0.0182(14)
S1 0.126(2) 0.0446(9) 0.0646(13) -0.0052(8) 0.0034(12) -0.0434(10)
C32 0.087(6) 0.029(3) 0.036(3) -0.005(2) 0.010(3) -0.024(3)
C33 0.050(5) 0.034(6) 0.038(4) -0.012(3) -0.004(3) -0.014(4)
S1A 0.148(16) 0.079(10) 0.033(4) 0.005(4) -0.004(4) -0.082(11)
C32A 0.023(10) 0.006(11) 0.009(8) -0.010(7) 0.012(6) -0.009(9)
C41 0.0401(17) 0.0271(15) 0.0371(16) -0.0043(12) -0.0137(13) -0.0114(13)
S2 0.0978(10) 0.0409(6) 0.0805(9) 0.0005(6) -0.0405(8) -0.0182(6)
C42 0.062(2) 0.0283(17) 0.047(2) -0.0032(15) -0.0181(18) -0.0134(16)
C43 0.0401(19) 0.0344(18) 0.065(3) -0.0090(17) -0.0082(17) -0.0108(15)
C44 0.0316(17) 0.0349(18) 0.063(2) -0.0104(16) -0.0203(16) -0.0018(14)
C51 0.0371(16) 0.0345(16) 0.0268(14) -0.0017(12) -0.0100(12) -0.0152(13)
S3 0.0489(6) 0.0694(8) 0.0458(6) -0.0094(5) -0.0106(5) -0.0108(5)
C52 0.0368(17) 0.0370(17) 0.0323(16) -0.0048(13) -0.0086(13) -0.0104(14)
C53 0.044(2) 0.048(2) 0.053(2) -0.0122(17) -0.0036(16) -0.0231(17)
C54 0.0384(18) 0.063(2) 0.0458(19) 0.0075(17) -0.0193(15) -0.0349(18)
C61 0.0395(17) 0.0343(16) 0.0272(15) -0.0043(12) -0.0078(13) -0.0148(14)
S4 0.075(3) 0.055(2) 0.034(2) 0.0075(15) -0.0116(14) -0.035(2)
C62 0.019(5) 0.033(7) 0.021(3) 0.003(4) -0.006(4) -0.001(5)
C64 0.060(8) 0.039(6) 0.026(6) 0.015(4) -0.006(5) -0.020(5)
C63 0.047(5) 0.023(7) 0.032(4) 0.010(4) -0.012(3) -0.014(5)
S4A 0.070(4) 0.083(5) 0.053(6) 0.004(4) -0.030(5) -0.015(3)
C62A 0.046(7) 0.022(12) 0.078(14) 0.019(7) -0.036(8) -0.012(7)
C63A 0.022(9) 0.031(9) 0.055(9) -0.007(6) -0.021(7) 0.013(6)
C64A 0.039(7) 0.047(10) 0.028(13) 0.008(9) -0.009(7) -0.016(6)

loop_
_atom_type_symbol
_atom_type_description
_atom_type_scat_dispersion_real
_atom_type_scat_dispersion_imag
_atom_type_scat_source
C C 0.0033 0.0016 'International Tables Vol C Tables 4.2.6.8 and 6.1.1.4'
H H 0.0000 0.0000 'International Tables Vol C Tables 4.2.6.8 and 6.1.1.4'
B B 0.0013 0.0007 'International Tables Vol C Tables 4.2.6.8 and 6.1.1.4'
N N 0.0061 0.0033 'International Tables Vol C Tables 4.2.6.8 and 6.1.1.4'
S S 0.1246 0.1234 'International Tables Vol C Tables 4.2.6.8 and 6.1.1.4'

loop_
_geom_angle_atom_site_label_1
_geom_angle_atom_site_label_2
_geom_angle_atom_site_label_3
_geom_angle
N1 B N2 104.4(2)
N1 B C41 112.4(3)
N2 B C41 106.5(2)
N1 B C51 109.5(3)
N2 B C51 107.5(2)
C41 B C51 115.7(3)
C11 N1 C14 107.0(3)
C11 N1 B 129.1(3)
C14 N1 B 123.9(2)
C21 N2 C24 107.2(3)
C21 N2 B 126.0(3)
C24 N2 B 126.4(3)
C24 C1 C14 120.9(3)
C24 C1 C31 120.2(3)
C14 C1 C31 118.9(3)
N1 C11 C12 109.7(3)
N1 C11 C61 126.5(3)
C12 C11 C61 123.9(3)
C13 C12 C11 107.6(3)
C12 C13 C14 107.4(3)
C1 C14 N1 122.1(3)
C1 C14 C13 128.9(3)
N1 C14 C13 108.3(3)
N2 C21 C22 110.8(3)
C23 C22 C21 106.9(3)
C22 C23 C24 106.9(3)
C1 C24 N2 120.3(3)
C1 C24 C23 131.5(3)
N2 C24 C23 108.2(3)
C33 C31 C32 109.3(7)
C33 C31 C33A 100(3)
C32 C31 C33A 10(3)
C33 C31 C1 127.0(5)
C32 C31 C1 123.7(5)
C33A C31 C1 133(3)
C33 C31 C32A 11.3(16)
C32 C31 C32A 120.4(14)
C33A C31 C32A 111(3)
C1 C31 C32A 115.8(13)
C32 S1 C34 95.5(5)
C31 C32 S1 111.8(7)
C31 C33 C34 121.6(9)
C33 C34 S1 101.7(9)
C34A S1A C32A 112(3)
C34A S1A C33A 42(3)
C32A S1A C33A 71(2)
C31 C32A S1A 97.2(19)
C31 C33A C34A 110(5)
C31 C33A S1A 81(3)
C34A C33A S1A 29(2)
S1A C34A C33A 108(4)
C42 C41 C43 109.6(3)
C42 C41 B 126.8(3)
C43 C41 B 123.6(3)
C44 S2 C42 97.1(2)
C41 C42 S2 112.7(3)
C41 C43 C44 114.5(4)
C43 C44 S2 105.9(3)
C52 C51 C53 109.5(3)
C52 C51 B 125.4(3)
C53 C51 B 124.9(3)
C54 S3 C52 96.30(18)
C51 C52 S3 112.9(3)
C51 C53 C54 113.5(3)
C53 C54 S3 107.6(3)
C63A C61 C63 105.8(13)
C63A C61 C62 13.1(13)
C63 C61 C62 117.0(9)
C63A C61 C11 134.4(11)
C63 C61 C11 119.6(8)
C62 C61 C11 122.2(6)
C63A C61 C62A 97.3(16)
C63 C61 C62A 12.5(17)
C62 C61 C62A 109.6(14)
C11 C61 C62A 128.2(13)
C64 S4 C62 110.4(11)
C61 C62 S4 104.2(8)
S4 C64 C63 100.5(15)
C61 C63 C64 107.6(15)
C62A S4A C64A 98.1(18)
C62A S4A C63A 64.4(16)
C64A S4A C63A 33.7(13)
S4A C62A C61 116(2)
C64A C63A C61 133(2)
C64A C63A S4A 52.5(17)
C61 C63A S4A 80.9(11)
C63A C64A S4A 94(2)

loop_
_geom_bond_atom_site_label_1
_geom_bond_atom_site_label_2
_geom_bond_distance
B N1 1.585(4)
B N2 1.588(4)
B C41 1.613(5)
B C51 1.620(5)
N1 C11 1.359(4)
N1 C14 1.407(4)
N2 C21 1.333(4)
N2 C24 1.394(4)
C1 C24 1.389(5)
C1 C14 1.400(4)
C1 C31 1.481(4)
C11 C12 1.412(5)
C11 C61 1.468(4)
C12 C13 1.375(5)
C13 C14 1.413(4)
C21 C22 1.401(5)
C22 C23 1.378(5)
C23 C24 1.415(4)
C31 C33 1.366(13)
C31 C32 1.375(10)
C31 C33A 1.35(7)
C31 C32A 1.54(3)
S1 C32 1.696(10)
S1 C34 1.764(15)
C33 C34 1.410(18)
S1A C34A 1.19(5)
S1A C32A 1.75(4)
S1A C33A 2.30(7)
C33A C34A 1.63(7)
C41 C42 1.399(5)
C41 C43 1.427(5)
S2 C44 1.669(5)
S2 C42 1.699(4)
C43 C44 1.515(5)
C51 C52 1.372(5)
C51 C53 1.419(5)
S3 C54 1.620(4)
S3 C52 1.710(4)
C53 C54 1.506(6)
C61 C63A 1.29(3)
C61 C63 1.36(2)
C61 C62 1.454(14)
C61 C62A 1.50(3)
S4 C64 1.43(3)
S4 C62 1.768(16)
C64 C63 1.88(3)
S4A C62A 1.38(4)
S4A C64A 1.82(3)
S4A C63A 2.28(3)
C63A C64A 1.27(5)
